data_7153547
loop_
_publ_author_name
'Yeom, Hyun-Suk'
'Lee, Youngun'
'Lee, Ji-Eun'
'Shin, Seunghoon'

_publ_section_title
;
 Geometry-dependent divergence in the gold-catalyzed redox cascade
 cyclization of o-alkynylaryl ketoximes and nitrones leading to isoindoles
;
_journal_issue 22
_journal_name_full 'Organic &amp; Biomolecular Chemistry'
_journal_page_first 4744
_journal_page_last 4752
_journal_paper_doi 10.1039/b910757f
_journal_volume 7
_journal_year 2009
_chemical_formula_sum 'C19 H19 N O'
_chemical_formula_weight 277.35
_chemical_name_systematic
;
?
;
_space_group_IT_number 2
_symmetry_cell_setting triclinic
_symmetry_space_group_name_Hall '-P 1'
_symmetry_space_group_name_H-M 'P -1'
_atom_sites_solution_hydrogens geom
_atom_sites_solution_primary direct
_atom_sites_solution_secondary difmap
_audit_creation_method SHELXTL
_cell_angle_alpha 102.905(3)
_cell_angle_beta 101.820(2)
_cell_angle_gamma 111.464(2)
_cell_formula_units_Z 8
_cell_length_a 12.3395(5)
_cell_length_b 16.6385(9)
_cell_length_c 16.9325(7)
_cell_measurement_reflns_used 9970
_cell_measurement_temperature 146(2)
_cell_measurement_theta_max 28.30
_cell_measurement_theta_min 2.19
_cell_volume 2992.1(3)
_computing_cell_refinement 'Bruker SAINT'
_computing_data_collection 'Bruker APEX2'
_computing_data_reduction 'Bruker SAINT'
_computing_molecular_graphics 'Bruker SHELXTL'
_computing_publication_material 'Bruker SHELXTL'
_computing_structure_refinement 'SHELXL-97 (Sheldrick, 2008)'
_computing_structure_solution 'SHELXS-97 (Sheldrick, 2008)'
_diffrn_ambient_temperature 146(2)
_diffrn_measured_fraction_theta_full 0.988
_diffrn_measured_fraction_theta_max 0.988
_diffrn_measurement_device_type 'Bruker APEX-II CCD'
_diffrn_measurement_method '\f and \w scans'
_diffrn_radiation_monochromator graphite
_diffrn_radiation_source 'fine-focus sealed tube'
_diffrn_radiation_type MoK\a
_diffrn_radiation_wavelength 0.71073
_diffrn_reflns_av_R_equivalents 0.0478
_diffrn_reflns_av_sigmaI/netI 0.0484
_diffrn_reflns_limit_h_max 16
_diffrn_reflns_limit_h_min -16
_diffrn_reflns_limit_k_max 22
_diffrn_reflns_limit_k_min -22
_diffrn_reflns_limit_l_max 22
_diffrn_reflns_limit_l_min -21
_diffrn_reflns_number 55224
_diffrn_reflns_theta_full 28.41
_diffrn_reflns_theta_max 28.41
_diffrn_reflns_theta_min 1.30
_exptl_absorpt_coefficient_mu 0.076
_exptl_absorpt_correction_T_max 0.9937
_exptl_absorpt_correction_T_min 0.9815
_exptl_absorpt_correction_type multi-scan
_exptl_crystal_colour yellow
_exptl_crystal_density_diffrn 1.231
_exptl_crystal_density_method 'not measured'
_exptl_crystal_description block
_exptl_crystal_F_000 1184
_exptl_crystal_size_max 0.25
_exptl_crystal_size_mid 0.10
_exptl_crystal_size_min 0.08
_refine_diff_density_max 1.231
_refine_diff_density_min -1.129
_refine_diff_density_rms 0.055
_refine_ls_extinction_method none
_refine_ls_goodness_of_fit_ref 1.068
_refine_ls_hydrogen_treatment constr
_refine_ls_matrix_type full
_refine_ls_number_parameters 757
_refine_ls_number_reflns 14872
_refine_ls_number_restraints 0
_refine_ls_restrained_S_all 1.068
_refine_ls_R_factor_all 0.1192
_refine_ls_R_factor_gt 0.0715
_refine_ls_shift/su_max 0.000
_refine_ls_shift/su_mean 0.000
_refine_ls_structure_factor_coef Fsqd
_refine_ls_weighting_details 'calc w=1/[\s^2^(Fo^2^)+(0.0910P)^2^+1.5886P] where P=(Fo^2^+2Fc^2^)/3'
_refine_ls_weighting_scheme calc
_refine_ls_wR_factor_gt 0.1878
_refine_ls_wR_factor_ref 0.2197
_reflns_number_gt 8950
_reflns_number_total 14872
_reflns_threshold_expression >2sigma(I)
_cod_data_source_file b910757fsup1.cif
_cod_data_source_block yhs42
_cod_depositor_comments
;
The following automatic conversions were performed:

'_symmetry_cell_setting' value 'Triclinic' changed to 'triclinic'
according to /home/saulius/struct/CIF-dictionaries/cif_core.dic
dictionary named 'cif_core.dic' version 2.4.2 from 2011-04-26.

Automatic conversion script
Id: cif_fix_values 1891 2012-01-12 08:04:46Z andrius 
;
_cod_original_cell_volume 2992.1(2)
_cod_original_sg_symbol_H-M P-1
_cod_database_code 7153547

loop_
_symmetry_equiv_pos_as_xyz
'x, y, z'
'-x, -y, -z'

loop_
_atom_site_label
_atom_site_type_symbol
_atom_site_fract_x
_atom_site_fract_y
_atom_site_fract_z
_atom_site_U_iso_or_equiv
_atom_site_adp_type
_atom_site_occupancy
_atom_site_symmetry_multiplicity
_atom_site_calc_flag
_atom_site_refinement_flags
O1 O 0.96297(15) 0.87467(11) 0.32537(12) 0.0446(4) Uani 1 1 d .
N1 N 0.82513(16) 0.73447(12) 0.37707(12) 0.0334(4) Uani 1 1 d .
H1 H 0.8716 0.7202 0.3488 0.040 Uiso 1 1 calc R
C1 C 0.75098(19) 0.67766(14) 0.40794(14) 0.0317(5) Uani 1 1 d .
C2 C 0.69309(19) 0.72490(14) 0.45008(13) 0.0305(4) Uani 1 1 d .
C3 C 0.6120(2) 0.70023(15) 0.49743(14) 0.0335(5) Uani 1 1 d .
H3A H 0.5845 0.6415 0.5040 0.040 Uiso 1 1 calc R
C4 C 0.5739(2) 0.76278(16) 0.53381(15) 0.0366(5) Uani 1 1 d .
H4A H 0.5190 0.7472 0.5657 0.044 Uiso 1 1 calc R
C5 C 0.6152(2) 0.85022(15) 0.52441(14) 0.0360(5) Uani 1 1 d .
H5A H 0.5867 0.8921 0.5499 0.043 Uiso 1 1 calc R
C6 C 0.6949(2) 0.87631(15) 0.47977(14) 0.0345(5) Uani 1 1 d .
H6A H 0.7214 0.9355 0.4744 0.041 Uiso 1 1 calc R
C7 C 0.73759(19) 0.81412(14) 0.44154(13) 0.0300(4) Uani 1 1 d .
C8 C 0.8205(2) 0.81805(14) 0.39460(14) 0.0324(5) Uani 1 1 d .
C9 C 0.7409(2) 0.58553(15) 0.40074(14) 0.0334(5) Uani 1 1 d .
C10 C 0.8442(2) 0.56850(17) 0.41257(16) 0.0422(6) Uani 1 1 d .
H10A H 0.9224 0.6165 0.4233 0.051 Uiso 1 1 calc R
C11 C 0.8337(3) 0.48177(19) 0.40888(17) 0.0511(7) Uani 1 1 d .
H11A H 0.9050 0.4709 0.4175 0.061 Uiso 1 1 calc R
C12 C 0.7204(3) 0.41089(18) 0.39270(17) 0.0522(7) Uani 1 1 d .
H12A H 0.7138 0.3517 0.3906 0.063 Uiso 1 1 calc R
C13 C 0.6168(3) 0.42674(17) 0.37961(16) 0.0483(6) Uani 1 1 d .
H13A H 0.5387 0.3781 0.3678 0.058 Uiso 1 1 calc R
C14 C 0.6262(2) 0.51321(15) 0.38357(14) 0.0372(5) Uani 1 1 d .
H14A H 0.5545 0.5235 0.3746 0.045 Uiso 1 1 calc R
C15 C 0.8948(2) 0.88764(15) 0.36588(14) 0.0344(5) Uani 1 1 d .
C16 C 0.8857(2) 0.97786(15) 0.38733(15) 0.0349(5) Uani 1 1 d .
H16A H 0.9016 1.0011 0.4497 0.042 Uiso 1 1 calc R
H16B H 0.8005 0.9666 0.3588 0.042 Uiso 1 1 calc R
C17 C 0.9726(2) 1.05165(15) 0.36195(15) 0.0349(5) Uani 1 1 d .
H17A H 0.9558 1.0302 0.2994 0.042 Uiso 1 1 calc R
H17B H 1.0582 1.0634 0.3898 0.042 Uiso 1 1 calc R
C18 C 0.9583(2) 1.14014(16) 0.38773(17) 0.0423(6) Uani 1 1 d .
H18A H 0.8716 1.1271 0.3618 0.051 Uiso 1 1 calc R
H18B H 0.9777 1.1621 0.4505 0.051 Uiso 1 1 calc R
C19 C 1.0400(3) 1.21581(17) 0.36089(18) 0.0482(6) Uani 1 1 d .
H19A H 1.0260 1.2704 0.3792 0.072 Uiso 1 1 calc R
H19B H 1.0203 1.1952 0.2986 0.072 Uiso 1 1 calc R
H19C H 1.1263 1.2305 0.3876 0.072 Uiso 1 1 calc R
C20 C 0.75530(19) 0.83254(15) 0.11226(14) 0.0327(5) Uani 1 1 d .
C21 C 0.81086(19) 0.78186(15) 0.07213(14) 0.0336(5) Uani 1 1 d .
C22 C 0.8875(2) 0.80056(18) 0.02057(15) 0.0406(5) Uani 1 1 d .
H22A H 0.9135 0.8569 0.0093 0.049 Uiso 1 1 calc R
O2 O 0.54985(17) 0.64884(13) 0.20883(14) 0.0565(5) Uani 1 1 d .
N2 N 0.68439(16) 0.78041(12) 0.14901(12) 0.0339(4) Uani 1 1 d .
H2 H 0.6398 0.7974 0.1774 0.041 Uiso 1 1 calc R
C23 C 0.9232(2) 0.73517(19) -0.01257(16) 0.0483(6) Uani 1 1 d .
H23A H 0.9747 0.7465 -0.0473 0.058 Uiso 1 1 calc R
C24 C 0.8854(2) 0.65171(19) 0.00361(16) 0.0490(7) Uani 1 1 d .
H24A H 0.9129 0.6083 -0.0199 0.059 Uiso 1 1 calc R
C25 C 0.8100(2) 0.63114(17) 0.05231(15) 0.0438(6) Uani 1 1 d .
H25A H 0.7851 0.5741 0.0623 0.053 Uiso 1 1 calc R
C26 C 0.7694(2) 0.69617(15) 0.08778(14) 0.0349(5) Uani 1 1 d .
C27 C 0.6898(2) 0.69729(15) 0.13705(15) 0.0351(5) Uani 1 1 d .
C28 C 0.7633(2) 0.92201(15) 0.11072(14) 0.0341(5) Uani 1 1 d .
C29 C 0.8757(2) 0.99234(16) 0.12045(14) 0.0402(5) Uani 1 1 d .
H29A H 0.9480 0.9829 0.1315 0.048 Uiso 1 1 calc R
C30 C 0.8829(3) 1.07547(18) 0.11424(16) 0.0502(7) Uani 1 1 d .
H30A H 0.9599 1.1228 0.1211 0.060 Uiso 1 1 calc R
C31 C 0.7785(3) 1.08975(18) 0.09810(16) 0.0540(7) Uani 1 1 d .
H31A H 0.7835 1.1468 0.0936 0.065 Uiso 1 1 calc R
C32 C 0.6668(3) 1.02108(19) 0.08841(18) 0.0528(7) Uani 1 1 d .
H32A H 0.5948 1.0309 0.0767 0.063 Uiso 1 1 calc R
C33 C 0.6589(2) 0.93770(17) 0.09567(17) 0.0445(6) Uani 1 1 d .
H33A H 0.5820 0.8913 0.0903 0.053 Uiso 1 1 calc R
C34 C 0.6180(2) 0.63257(17) 0.17066(18) 0.0452(6) Uani 1 1 d .
C35 C 0.6242(3) 0.54183(18) 0.1567(3) 0.0698(10) Uani 1 1 d .
H35A H 0.6853 0.5433 0.1265 0.084 Uiso 1 1 calc R
H35B H 0.6587 0.5394 0.2138 0.084 Uiso 1 1 calc R
C36 C 0.5283(3) 0.4650(3) 0.1161(5) 0.233(5) Uani 1 1 d .
H36A H 0.4893 0.4692 0.0609 0.279 Uiso 1 1 calc R
H36B H 0.4700 0.4605 0.1492 0.279 Uiso 1 1 calc R
C37 C 0.5388(4) 0.3745(3) 0.0964(5) 0.179(4) Uani 1 1 d .
H37A H 0.5225 0.3502 0.0341 0.215 Uiso 1 1 calc R
H37B H 0.6246 0.3870 0.1249 0.215 Uiso 1 1 calc R
C38 C 0.4597(5) 0.3057(4) 0.1215(3) 0.129(2) Uani 1 1 d .
H38A H 0.4738 0.2508 0.1060 0.194 Uiso 1 1 calc R
H38B H 0.3742 0.2909 0.0924 0.194 Uiso 1 1 calc R
H38C H 0.4766 0.3278 0.1834 0.194 Uiso 1 1 calc R
O3 O 0.56781(15) 0.85999(11) 0.25584(11) 0.0403(4) Uani 1 1 d .
N3 N 0.42300(16) 0.72106(12) 0.30568(11) 0.0304(4) Uani 1 1 d .
H3 H 0.4640 0.7039 0.2739 0.036 Uiso 1 1 calc R
C39 C 0.35116(19) 0.66666(14) 0.33979(13) 0.0301(4) Uani 1 1 d .
C40 C 0.30188(19) 0.71849(14) 0.38624(13) 0.0306(5) Uani 1 1 d .
C41 C 0.2199(2) 0.69602(16) 0.43357(14) 0.0365(5) Uani 1 1 d .
H41A H 0.1877 0.6367 0.4386 0.044 Uiso 1 1 calc R
C42 C 0.1879(2) 0.76150(17) 0.47202(17) 0.0448(6) Uani 1 1 d .
H42A H 0.1334 0.7476 0.5045 0.054 Uiso 1 1 calc R
C43 C 0.2347(2) 0.84947(17) 0.46422(17) 0.0457(6) Uani 1 1 d .
H43A H 0.2109 0.8936 0.4917 0.055 Uiso 1 1 calc R
C44 C 0.3131(2) 0.87273(16) 0.41832(16) 0.0398(5) Uani 1 1 d .
H44A H 0.3436 0.9323 0.4139 0.048 Uiso 1 1 calc R
C45 C 0.34872(19) 0.80695(15) 0.37724(14) 0.0320(5) Uani 1 1 d .
C46 C 0.42562(19) 0.80688(14) 0.32582(14) 0.0308(5) Uani 1 1 d .
C47 C 0.32748(18) 0.57054(14) 0.32563(13) 0.0290(4) Uani 1 1 d .
C48 C 0.31982(19) 0.51396(15) 0.24794(14) 0.0323(5) Uani 1 1 d .
H48A H 0.3348 0.5385 0.2036 0.039 Uiso 1 1 calc R
C49 C 0.2905(2) 0.42260(15) 0.23526(16) 0.0388(5) Uani 1 1 d .
H49A H 0.2851 0.3848 0.1821 0.047 Uiso 1 1 calc R
C50 C 0.2690(2) 0.38544(16) 0.29937(17) 0.0437(6) Uani 1 1 d .
H50A H 0.2478 0.3224 0.2899 0.052 Uiso 1 1 calc R
C51 C 0.2786(2) 0.44092(16) 0.37696(16) 0.0410(5) Uani 1 1 d .
H51A H 0.2649 0.4161 0.4213 0.049 Uiso 1 1 calc R
C52 C 0.3081(2) 0.53247(15) 0.39024(14) 0.0349(5) Uani 1 1 d .
H52A H 0.3154 0.5702 0.4441 0.042 Uiso 1 1 calc R
C53 C 0.50133(19) 0.87514(15) 0.29685(14) 0.0317(5) Uani 1 1 d .
C54 C 0.4980(2) 0.96755(15) 0.31891(15) 0.0360(5) Uani 1 1 d .
H54A H 0.4114 0.9577 0.3073 0.043 Uiso 1 1 calc R
H54B H 0.5402 0.9999 0.3809 0.043 Uiso 1 1 calc R
C55 C 0.5565(2) 1.02797(16) 0.27095(17) 0.0424(6) Uani 1 1 d .
H55A H 0.5150 0.9959 0.2089 0.051 Uiso 1 1 calc R
H55B H 0.6437 1.0392 0.2831 0.051 Uiso 1 1 calc R
C56 C 0.5493(2) 1.11925(16) 0.29468(17) 0.0464(6) Uani 1 1 d .
H56A H 0.4630 1.1081 0.2883 0.056 Uiso 1 1 calc R
H56B H 0.5983 1.1542 0.3553 0.056 Uiso 1 1 calc R
C57 C 0.5962(4) 1.1757(2) 0.2398(2) 0.0739(10) Uani 1 1 d .
H57A H 0.5898 1.2336 0.2573 0.111 Uiso 1 1 calc R
H57B H 0.5469 1.1419 0.1797 0.111 Uiso 1 1 calc R
H57C H 0.6822 1.1881 0.2468 0.111 Uiso 1 1 calc R
N4 N 0.08496(16) 0.79070(12) 0.21658(11) 0.0308(4) Uani 1 1 d .
H4 H 0.0433 0.8108 0.2457 0.037 Uiso 1 1 calc R
O4 O -0.06517(16) 0.66093(11) 0.27117(11) 0.0446(4) Uani 1 1 d .
C58 C 0.15804(19) 0.84001(14) 0.17949(13) 0.0307(5) Uani 1 1 d .
C59 C 0.20786(19) 0.78465(15) 0.13878(14) 0.0329(5) Uani 1 1 d .
C60 C 0.2921(2) 0.80067(17) 0.09265(15) 0.0417(6) Uani 1 1 d .
H60A H 0.3260 0.8578 0.0835 0.050 Uiso 1 1 calc R
C61 C 0.3243(2) 0.73250(18) 0.06125(17) 0.0485(6) Uani 1 1 d .
H61A H 0.3814 0.7427 0.0303 0.058 Uiso 1 1 calc R
C62 C 0.2742(2) 0.64736(18) 0.07409(17) 0.0465(6) Uani 1 1 d .
H62A H 0.2972 0.6010 0.0506 0.056 Uiso 1 1 calc R
C63 C 0.1934(2) 0.62970(16) 0.11954(16) 0.0407(6) Uani 1 1 d .
H63A H 0.1606 0.5720 0.1276 0.049 Uiso 1 1 calc R
C64 C 0.15984(19) 0.69940(15) 0.15425(14) 0.0327(5) Uani 1 1 d .
C65 C 0.08229(19) 0.70499(15) 0.20399(14) 0.0332(5) Uani 1 1 d .
C66 C 0.17921(19) 0.93375(14) 0.18385(13) 0.0308(5) Uani 1 1 d .
C67 C 0.1996(2) 0.96380(16) 0.11530(15) 0.0392(5) Uani 1 1 d .
H67A H 0.1966 0.9224 0.0652 0.047 Uiso 1 1 calc R
C68 C 0.2240(2) 1.05285(17) 0.11896(16) 0.0439(6) Uani 1 1 d .
H68A H 0.2384 1.0722 0.0719 0.053 Uiso 1 1 calc R
C69 C 0.2274(2) 1.11368(16) 0.19085(16) 0.0420(6) Uani 1 1 d .
H69A H 0.2451 1.1750 0.1937 0.050 Uiso 1 1 calc R
C70 C 0.2046(2) 1.08450(15) 0.25891(15) 0.0366(5) Uani 1 1 d .
H70A H 0.2051 1.1258 0.3080 0.044 Uiso 1 1 calc R
C71 C 0.18108(19) 0.99553(15) 0.25582(14) 0.0328(5) Uani 1 1 d .
H71A H 0.1661 0.9764 0.3030 0.039 Uiso 1 1 calc R
C72 C 0.0063(2) 0.64287(15) 0.23780(15) 0.0370(5) Uani 1 1 d .
C73 C 0.0134(2) 0.55320(16) 0.23375(18) 0.0455(6) Uani 1 1 d .
H73A H 0.0975 0.5611 0.2356 0.055 Uiso 1 1 calc R
H73B H -0.0013 0.5378 0.2850 0.055 Uiso 1 1 calc R
C74 C -0.0756(3) 0.47536(18) 0.15632(19) 0.0559(7) Uani 1 1 d .
H74A H -0.0638 0.4916 0.1049 0.067 Uiso 1 1 calc R
H74B H -0.1600 0.4649 0.1560 0.067 Uiso 1 1 calc R
C75 C -0.0617(3) 0.38670(19) 0.1518(2) 0.0619(8) Uani 1 1 d .
H75A H -0.1198 0.3390 0.0974 0.074 Uiso 1 1 calc R
H75B H 0.0224 0.3972 0.1510 0.074 Uiso 1 1 calc R
C76 C -0.0839(4) 0.3516(2) 0.2238(3) 0.0921(12) Uani 1 1 d .
H76A H -0.0724 0.2955 0.2166 0.138 Uiso 1 1 calc R
H76B H -0.1679 0.3387 0.2240 0.138 Uiso 1 1 calc R
H76C H -0.0258 0.3978 0.2781 0.138 Uiso 1 1 calc R

loop_
_atom_site_aniso_label
_atom_site_aniso_U_11
_atom_site_aniso_U_22
_atom_site_aniso_U_33
_atom_site_aniso_U_23
_atom_site_aniso_U_13
_atom_site_aniso_U_12
O1 0.0488(10) 0.0347(9) 0.0608(11) 0.0180(8) 0.0322(9) 0.0199(8)
N1 0.0359(10) 0.0291(10) 0.0381(10) 0.0110(8) 0.0161(8) 0.0149(8)
C1 0.0338(11) 0.0280(11) 0.0330(11) 0.0104(9) 0.0118(9) 0.0123(9)
C2 0.0317(11) 0.0272(11) 0.0296(11) 0.0088(9) 0.0067(9) 0.0116(9)
C3 0.0359(12) 0.0323(12) 0.0321(12) 0.0122(9) 0.0109(9) 0.0133(10)
C4 0.0375(12) 0.0393(13) 0.0355(12) 0.0121(10) 0.0161(10) 0.0169(10)
C5 0.0377(12) 0.0344(12) 0.0360(12) 0.0076(10) 0.0135(10) 0.0170(10)
C6 0.0385(12) 0.0305(12) 0.0354(12) 0.0095(9) 0.0120(10) 0.0165(10)
C7 0.0294(10) 0.0293(11) 0.0278(11) 0.0073(9) 0.0058(8) 0.0119(9)
C8 0.0331(11) 0.0267(11) 0.0376(12) 0.0096(9) 0.0124(9) 0.0130(9)
C9 0.0444(13) 0.0297(11) 0.0294(11) 0.0107(9) 0.0146(10) 0.0174(10)
C10 0.0501(14) 0.0407(14) 0.0438(14) 0.0161(11) 0.0193(12) 0.0246(12)
C11 0.0756(19) 0.0507(16) 0.0463(15) 0.0187(13) 0.0244(14) 0.0432(16)
C12 0.088(2) 0.0345(14) 0.0421(15) 0.0163(11) 0.0243(14) 0.0312(15)
C13 0.0693(18) 0.0315(13) 0.0379(14) 0.0118(11) 0.0193(13) 0.0136(13)
C14 0.0457(13) 0.0312(12) 0.0315(12) 0.0090(10) 0.0140(10) 0.0129(11)
C15 0.0347(12) 0.0303(12) 0.0375(12) 0.0104(10) 0.0123(10) 0.0133(10)
C16 0.0373(12) 0.0299(12) 0.0414(13) 0.0130(10) 0.0172(10) 0.0152(10)
C17 0.0404(12) 0.0295(12) 0.0362(12) 0.0109(10) 0.0148(10) 0.0152(10)
C18 0.0453(14) 0.0351(13) 0.0529(15) 0.0173(11) 0.0206(12) 0.0198(11)
C19 0.0593(16) 0.0328(13) 0.0541(16) 0.0182(12) 0.0201(13) 0.0180(12)
C20 0.0306(11) 0.0338(12) 0.0317(11) 0.0085(9) 0.0087(9) 0.0138(10)
C21 0.0301(11) 0.0350(12) 0.0326(12) 0.0063(9) 0.0057(9) 0.0158(10)
C22 0.0371(12) 0.0465(14) 0.0356(13) 0.0077(11) 0.0108(10) 0.0192(11)
O2 0.0539(11) 0.0482(11) 0.0862(15) 0.0357(11) 0.0388(11) 0.0250(9)
N2 0.0365(10) 0.0305(10) 0.0394(11) 0.0114(8) 0.0151(8) 0.0177(8)
C23 0.0420(14) 0.0619(17) 0.0384(14) 0.0037(12) 0.0115(11) 0.0277(13)
C24 0.0496(15) 0.0589(17) 0.0385(14) 0.0009(12) 0.0066(12) 0.0362(14)
C25 0.0469(14) 0.0435(14) 0.0379(13) 0.0038(11) 0.0028(11) 0.0274(12)
C26 0.0330(11) 0.0357(12) 0.0338(12) 0.0065(10) 0.0050(9) 0.0182(10)
C27 0.0368(12) 0.0301(12) 0.0383(12) 0.0088(10) 0.0091(10) 0.0172(10)
C28 0.0433(13) 0.0327(12) 0.0281(11) 0.0090(9) 0.0141(10) 0.0172(10)
C29 0.0464(14) 0.0364(13) 0.0292(12) 0.0079(10) 0.0103(10) 0.0112(11)
C30 0.0678(18) 0.0362(14) 0.0352(14) 0.0116(11) 0.0176(13) 0.0097(13)
C31 0.093(2) 0.0362(14) 0.0394(14) 0.0148(12) 0.0280(15) 0.0301(15)
C32 0.076(2) 0.0501(16) 0.0546(17) 0.0232(13) 0.0300(15) 0.0422(16)
C33 0.0517(15) 0.0411(14) 0.0528(15) 0.0192(12) 0.0255(12) 0.0261(12)
C34 0.0367(13) 0.0355(13) 0.0625(17) 0.0165(12) 0.0111(12) 0.0168(11)
C35 0.0542(17) 0.0360(15) 0.121(3) 0.0342(17) 0.0167(18) 0.0219(14)
C36 0.041(2) 0.039(2) 0.487(12) -0.066(4) -0.015(4) 0.0194(17)
C37 0.051(2) 0.044(2) 0.390(10) -0.019(4) 0.060(4) 0.0222(18)
C38 0.175(5) 0.170(5) 0.076(3) 0.015(3) 0.013(3) 0.138(5)
O3 0.0444(9) 0.0355(9) 0.0481(10) 0.0165(8) 0.0213(8) 0.0197(8)
N3 0.0333(9) 0.0293(9) 0.0305(9) 0.0093(8) 0.0106(8) 0.0157(8)
C39 0.0305(11) 0.0299(11) 0.0297(11) 0.0098(9) 0.0085(9) 0.0135(9)
C40 0.0315(11) 0.0287(11) 0.0291(11) 0.0065(9) 0.0072(9) 0.0133(9)
C41 0.0382(12) 0.0323(12) 0.0382(13) 0.0088(10) 0.0151(10) 0.0144(10)
C42 0.0464(14) 0.0395(14) 0.0516(15) 0.0103(11) 0.0262(12) 0.0189(12)
C43 0.0504(15) 0.0360(13) 0.0535(16) 0.0070(11) 0.0241(12) 0.0219(12)
C44 0.0425(13) 0.0313(12) 0.0458(14) 0.0075(10) 0.0154(11) 0.0183(11)
C45 0.0318(11) 0.0296(11) 0.0310(11) 0.0065(9) 0.0047(9) 0.0142(9)
C46 0.0319(11) 0.0268(11) 0.0315(11) 0.0071(9) 0.0067(9) 0.0136(9)
C47 0.0283(10) 0.0281(11) 0.0332(11) 0.0096(9) 0.0107(9) 0.0144(9)
C48 0.0343(11) 0.0347(12) 0.0338(12) 0.0130(9) 0.0147(9) 0.0180(10)
C49 0.0426(13) 0.0321(12) 0.0420(13) 0.0067(10) 0.0158(11) 0.0185(11)
C50 0.0510(15) 0.0290(12) 0.0556(16) 0.0167(11) 0.0220(12) 0.0177(11)
C51 0.0485(14) 0.0359(13) 0.0471(14) 0.0218(11) 0.0220(12) 0.0188(11)
C52 0.0397(12) 0.0362(12) 0.0317(12) 0.0115(10) 0.0143(10) 0.0177(10)
C53 0.0300(11) 0.0305(11) 0.0328(11) 0.0098(9) 0.0054(9) 0.0138(9)
C54 0.0363(12) 0.0307(12) 0.0413(13) 0.0118(10) 0.0132(10) 0.0145(10)
C55 0.0474(14) 0.0320(13) 0.0497(15) 0.0132(11) 0.0174(12) 0.0180(11)
C56 0.0541(15) 0.0323(13) 0.0540(16) 0.0122(11) 0.0202(13) 0.0195(12)
C57 0.117(3) 0.0411(17) 0.081(2) 0.0288(16) 0.047(2) 0.0388(19)
N4 0.0325(9) 0.0287(9) 0.0308(9) 0.0066(8) 0.0083(8) 0.0157(8)
O4 0.0516(10) 0.0371(9) 0.0558(11) 0.0182(8) 0.0274(9) 0.0233(8)
C58 0.0310(11) 0.0303(11) 0.0265(11) 0.0051(9) 0.0053(9) 0.0133(9)
C59 0.0301(11) 0.0318(12) 0.0306(11) 0.0037(9) 0.0044(9) 0.0135(9)
C60 0.0355(12) 0.0423(14) 0.0387(13) 0.0039(11) 0.0101(10) 0.0140(11)
C61 0.0381(13) 0.0532(16) 0.0486(15) 0.0046(12) 0.0171(12) 0.0191(12)
C62 0.0417(14) 0.0422(14) 0.0507(15) 0.0018(12) 0.0122(12) 0.0220(12)
C63 0.0376(12) 0.0358(13) 0.0447(14) 0.0037(10) 0.0069(11) 0.0203(11)
C64 0.0294(11) 0.0313(12) 0.0325(11) 0.0048(9) 0.0034(9) 0.0147(9)
C65 0.0318(11) 0.0289(11) 0.0365(12) 0.0066(9) 0.0050(9) 0.0159(9)
C66 0.0295(11) 0.0298(11) 0.0302(11) 0.0071(9) 0.0072(9) 0.0124(9)
C67 0.0488(14) 0.0371(13) 0.0317(12) 0.0093(10) 0.0146(10) 0.0187(11)
C68 0.0546(15) 0.0418(14) 0.0395(14) 0.0195(11) 0.0192(12) 0.0194(12)
C69 0.0458(14) 0.0308(12) 0.0502(15) 0.0145(11) 0.0169(12) 0.0158(11)
C70 0.0377(12) 0.0302(12) 0.0400(13) 0.0072(10) 0.0151(10) 0.0137(10)
C71 0.0341(11) 0.0325(12) 0.0324(11) 0.0097(9) 0.0130(9) 0.0142(10)
C72 0.0358(12) 0.0304(12) 0.0429(13) 0.0103(10) 0.0082(10) 0.0156(10)
C73 0.0435(14) 0.0324(13) 0.0655(17) 0.0166(12) 0.0187(13) 0.0204(11)
C74 0.0525(16) 0.0451(16) 0.0638(18) 0.0086(13) 0.0064(14) 0.0260(14)
C75 0.0661(19) 0.0409(15) 0.069(2) 0.0025(14) 0.0085(16) 0.0286(14)
C76 0.130(4) 0.047(2) 0.107(3) 0.029(2) 0.048(3) 0.038(2)

loop_
_atom_type_symbol
_atom_type_description
_atom_type_scat_dispersion_real
_atom_type_scat_dispersion_imag
_atom_type_scat_source
C C 0.0033 0.0016 'International Tables Vol C Tables 4.2.6.8 and 6.1.1.4'
H H 0.0000 0.0000 'International Tables Vol C Tables 4.2.6.8 and 6.1.1.4'
N N 0.0061 0.0033 'International Tables Vol C Tables 4.2.6.8 and 6.1.1.4'
O O 0.0106 0.0060 'International Tables Vol C Tables 4.2.6.8 and 6.1.1.4'

loop_
_geom_angle_atom_site_label_1
_geom_angle_atom_site_label_2
_geom_angle_atom_site_label_3
_geom_angle
C1 N1 C8 112.26(18)
N1 C1 C2 107.47(18)
N1 C1 C9 123.65(19)
C2 C1 C9 128.8(2)
C3 C2 C1 131.9(2)
C3 C2 C7 121.21(19)
C1 C2 C7 106.85(19)
C4 C3 C2 118.5(2)
C3 C4 C5 120.8(2)
C6 C5 C4 121.9(2)
C5 C6 C7 119.3(2)
C8 C7 C6 134.8(2)
C8 C7 C2 106.96(18)
C6 C7 C2 118.24(19)
N1 C8 C7 106.45(18)
N1 C8 C15 119.66(19)
C7 C8 C15 133.9(2)
C10 C9 C14 118.8(2)
C10 C9 C1 121.1(2)
C14 C9 C1 120.1(2)
C11 C10 C9 120.4(2)
C12 C11 C10 120.6(2)
C13 C12 C11 119.6(2)
C12 C13 C14 120.4(3)
C13 C14 C9 120.3(2)
O1 C15 C8 121.8(2)
O1 C15 C16 121.2(2)
C8 C15 C16 117.06(19)
C15 C16 C17 115.31(18)
C16 C17 C18 111.35(18)
C19 C18 C17 113.7(2)
N2 C20 C21 107.33(19)
N2 C20 C28 124.51(19)
C21 C20 C28 128.0(2)
C22 C21 C20 131.7(2)
C22 C21 C26 121.1(2)
C20 C21 C26 107.12(19)
C23 C22 C21 118.0(2)
C20 N2 C27 112.17(18)
C22 C23 C24 121.5(2)
C25 C24 C23 121.8(2)
C24 C25 C26 119.0(2)
C27 C26 C25 134.5(2)
C27 C26 C21 106.99(18)
C25 C26 C21 118.5(2)
N2 C27 C26 106.39(19)
N2 C27 C34 119.6(2)
C26 C27 C34 134.0(2)
C33 C28 C29 118.6(2)
C33 C28 C20 120.9(2)
C29 C28 C20 120.4(2)
C30 C29 C28 120.8(2)
C31 C30 C29 120.1(3)
C30 C31 C32 120.0(2)
C31 C32 C33 120.4(3)
C32 C33 C28 120.2(2)
O2 C34 C27 121.3(2)
O2 C34 C35 119.7(3)
C27 C34 C35 119.0(2)
C36 C35 C34 122.2(3)
C35 C36 C37 121.1(3)
C38 C37 C36 116.0(5)
C39 N3 C46 112.52(17)
N3 C39 C40 106.96(18)
N3 C39 C47 124.02(18)
C40 C39 C47 128.96(19)
C41 C40 C39 131.8(2)
C41 C40 C45 120.92(19)
C39 C40 C45 107.31(19)
C42 C41 C40 118.5(2)
C41 C42 C43 121.0(2)
C44 C43 C42 121.7(2)
C43 C44 C45 119.3(2)
C46 C45 C44 134.5(2)
C46 C45 C40 106.93(18)
C44 C45 C40 118.6(2)
N3 C46 C45 106.29(18)
N3 C46 C53 120.03(19)
C45 C46 C53 133.64(19)
C48 C47 C52 118.14(19)
C48 C47 C39 121.99(19)
C52 C47 C39 119.84(19)
C49 C48 C47 120.4(2)
C48 C49 C50 120.7(2)
C51 C50 C49 119.5(2)
C50 C51 C52 120.2(2)
C51 C52 C47 121.1(2)
O3 C53 C46 121.61(19)
O3 C53 C54 120.7(2)
C46 C53 C54 117.74(19)
C55 C54 C53 114.74(19)
C54 C55 C56 112.6(2)
C57 C56 C55 112.4(2)
C58 N4 C65 112.56(18)
N4 C58 C59 106.96(19)
N4 C58 C66 124.03(18)
C59 C58 C66 129.0(2)
C60 C59 C58 132.5(2)
C60 C59 C64 120.2(2)
C58 C59 C64 107.22(19)
C61 C60 C59 118.8(2)
C60 C61 C62 121.1(2)
C63 C62 C61 121.8(2)
C62 C63 C64 118.6(2)
C65 C64 C63 133.4(2)
C65 C64 C59 107.10(18)
C63 C64 C59 119.5(2)
N4 C65 C64 106.15(19)
N4 C65 C72 119.60(19)
C64 C65 C72 134.2(2)
C67 C66 C71 118.2(2)
C67 C66 C58 120.01(19)
C71 C66 C58 121.8(2)
C68 C67 C66 121.1(2)
C69 C68 C67 120.2(2)
C68 C69 C70 119.5(2)
C71 C70 C69 120.5(2)
C70 C71 C66 120.5(2)
O4 C72 C65 121.3(2)
O4 C72 C73 118.5(2)
C65 C72 C73 120.3(2)
C74 C73 C72 114.1(2)
C73 C74 C75 112.8(2)
C76 C75 C74 114.5(3)

loop_
_geom_bond_atom_site_label_1
_geom_bond_atom_site_label_2
_geom_bond_distance
O1 C15 1.236(3)
N1 C1 1.337(3)
N1 C8 1.381(3)
C1 C2 1.417(3)
C1 C9 1.467(3)
C2 C3 1.410(3)
C2 C7 1.434(3)
C3 C4 1.369(3)
C4 C5 1.413(3)
C5 C6 1.365(3)
C6 C7 1.417(3)
C7 C8 1.411(3)
C8 C15 1.440(3)
C9 C10 1.389(3)
C9 C14 1.402(3)
C10 C11 1.387(3)
C11 C12 1.383(4)
C12 C13 1.381(4)
C13 C14 1.386(3)
C15 C16 1.515(3)
C16 C17 1.518(3)
C17 C18 1.524(3)
C18 C19 1.524(3)
C20 N2 1.347(3)
C20 C21 1.414(3)
C20 C28 1.462(3)
C21 C22 1.414(3)
C21 C26 1.433(3)
C22 C23 1.368(3)
O2 C34 1.229(3)
N2 C27 1.381(3)
C23 C24 1.403(4)
C24 C25 1.367(4)
C25 C26 1.418(3)
C26 C27 1.416(3)
C27 C34 1.432(3)
C28 C33 1.391(3)
C28 C29 1.397(3)
C29 C30 1.382(3)
C30 C31 1.377(4)
C31 C32 1.380(4)
C32 C33 1.390(3)
C34 C35 1.508(3)
C35 C36 1.294(4)
C36 C37 1.526(5)
C37 C38 1.419(7)
O3 C53 1.235(3)
N3 C39 1.340(3)
N3 C46 1.379(3)
C39 C40 1.417(3)
C39 C47 1.469(3)
C40 C41 1.413(3)
C40 C45 1.427(3)
C41 C42 1.367(3)
C42 C43 1.411(3)
C43 C44 1.363(3)
C44 C45 1.418(3)
C45 C46 1.413(3)
C46 C53 1.436(3)
C47 C48 1.399(3)
C47 C52 1.400(3)
C48 C49 1.381(3)
C49 C50 1.389(3)
C50 C51 1.381(3)
C51 C52 1.382(3)
C53 C54 1.517(3)
C54 C55 1.505(3)
C55 C56 1.522(3)
C56 C57 1.515(4)
N4 C58 1.342(3)
N4 C65 1.381(3)
O4 C72 1.228(3)
C58 C59 1.416(3)
C58 C66 1.466(3)
C59 C60 1.409(3)
C59 C64 1.430(3)
C60 C61 1.369(3)
C61 C62 1.410(4)
C62 C63 1.369(3)
C63 C64 1.417(3)
C64 C65 1.412(3)
C65 C72 1.432(3)
C66 C67 1.396(3)
C66 C71 1.398(3)
C67 C68 1.384(3)
C68 C69 1.381(3)
C69 C70 1.388(3)
C70 C71 1.387(3)
C72 C73 1.514(3)
C73 C74 1.488(4)
C74 C75 1.534(4)
C75 C76 1.497(5)
